data_7113246
loop_
_publ_author_name
'Falvello, Larry R.'
'Forni\'es, Juan'
'Lalinde, Elena'
'Menj\'on, Babil'
'Garc\'ia-Monforte, M. Angeles'
'Moreno, M. Teresa'
'Tom\'as, Milagros'

_publ_section_title
;
 Unusual luminescent octanuclear stellate platinacycle self-assembled by
 Pt--Ag bonds
;
_journal_coden_ASTM CHCOFS
_journal_issue 37
_journal_name_full
;
 Chemical Communications (Cambridge, United Kingdom)
;
_journal_page_first 3838
_journal_page_last 3840
_journal_paper_doi 10.1039/b706439j
_journal_year 2007
_chemical_formula_sum 'C72 H24 Ag4 Cl40 O6 Pt4'
_chemical_formula_weight 3614.75
_space_group_IT_number 82
_symmetry_cell_setting tetragonal
_symmetry_space_group_name_Hall 'I -4'
_symmetry_space_group_name_H-M 'I -4'
_atom_sites_solution_hydrogens geom
_atom_sites_solution_primary direct
_atom_sites_solution_secondary difmap
_audit_creation_method SHELXL-97
_cell_angle_alpha 90.00
_cell_angle_beta 90.00
_cell_angle_gamma 90.00
_cell_formula_units_Z 2
_cell_length_a 17.179(3)
_cell_length_b 17.179(3)
_cell_length_c 16.451(7)
_cell_measurement_reflns_used 25
_cell_measurement_temperature 150(1)
_cell_measurement_theta_max 17.5
_cell_measurement_theta_min 12.1
_cell_volume 4855(2)
_computing_cell_refinement 'CAD4/PC V2.0 (Nonius, 1996)'
_computing_data_collection 'CAD4/PC V2.0 (Nonius, 1996)'
_computing_data_reduction 'XCAD4 (Harms & Wocadlo, 1995)'
_computing_molecular_graphics 'SHELXTL Rel. 5.05/V (Siemens, 1996)'
_computing_publication_material 'SHELX-97 (Sheldrick, 1997)'
_computing_structure_refinement 'SHELXL-97 (Sheldrick, 1997)'
_computing_structure_solution 'SHELXS-97 (Sheldrick, 1997)'
_diffrn_ambient_temperature 150(1)
_diffrn_measured_fraction_theta_full 0.998
_diffrn_measured_fraction_theta_max 0.998
_diffrn_measurement_device '\k-geometry diffractometer'
_diffrn_measurement_device_type 'Nonius CAD-4'
_diffrn_measurement_method 'omega scan'
_diffrn_radiation_monochromator graphite
_diffrn_radiation_source 'fine-focus sealed tube'
_diffrn_radiation_type MoK\a
_diffrn_radiation_wavelength 0.71073
_diffrn_reflns_av_R_equivalents 0.0467
_diffrn_reflns_av_sigmaI/netI 0.0799
_diffrn_reflns_limit_h_max 22
_diffrn_reflns_limit_h_min 0
_diffrn_reflns_limit_k_max 22
_diffrn_reflns_limit_k_min 0
_diffrn_reflns_limit_l_max 21
_diffrn_reflns_limit_l_min 0
_diffrn_reflns_number 3144
_diffrn_reflns_theta_full 27.46
_diffrn_reflns_theta_max 27.46
_diffrn_reflns_theta_min 2.37
_diffrn_standards_interval_time 30
_diffrn_standards_number 3
_exptl_absorpt_coefficient_mu 7.679
_exptl_absorpt_correction_T_max 0.3013
_exptl_absorpt_correction_T_min 0.2412
_exptl_absorpt_correction_type psi-scan
_exptl_absorpt_process_details 'Kopfmann & Huber, 1968'
_exptl_crystal_colour 'light green'
_exptl_crystal_density_diffrn 2.473
_exptl_crystal_density_method 'not measured'
_exptl_crystal_description block
_exptl_crystal_F_000 3368
_exptl_crystal_size_max 0.19
_exptl_crystal_size_mid 0.15
_exptl_crystal_size_min 0.14
_refine_diff_density_max 1.196
_refine_diff_density_min -1.040
_refine_diff_density_rms 0.238
_refine_ls_abs_structure_details 'Flack H D (1983), Acta Cryst. A39, 876-881'
_refine_ls_abs_structure_Flack 0.422(14)
_refine_ls_extinction_expression Fc^*^=kFc[1+0.001xFc^2^\l^3^/sin(2\q)]^-1/4^
_refine_ls_goodness_of_fit_ref 1.032
_refine_ls_hydrogen_treatment constr
_refine_ls_matrix_type full
_refine_ls_number_parameters 285
_refine_ls_number_reflns 3042
_refine_ls_number_restraints 24
_refine_ls_restrained_S_all 1.028
_refine_ls_R_factor_all 0.0661
_refine_ls_R_factor_gt 0.0465
_refine_ls_shift/su_max 0.007
_refine_ls_shift/su_mean 0.001
_refine_ls_structure_factor_coef Fsqd
_refine_ls_weighting_details 'calc w=1/[\s^2^(Fo^2^)+(0.0450P)^2^+5.5086P] where P=(Fo^2^+2Fc^2^)/3'
_refine_ls_weighting_scheme calc
_refine_ls_wR_factor_gt 0.1037
_refine_ls_wR_factor_ref 0.1114
_reflns_number_gt 2486
_reflns_number_total 3042
_reflns_threshold_expression I>2\s(I)
_cod_duplicate_entry 7102137
_cod_data_source_file b706439j.txt
_cod_data_source_block cad4
_cod_database_code 7113246

loop_
_symmetry_equiv_pos_as_xyz
'x, y, z'
'-x, -y, z'
'y, -x, -z'
'-y, x, -z'
'x+1/2, y+1/2, z+1/2'
'-x+1/2, -y+1/2, z+1/2'
'y+1/2, -x+1/2, -z+1/2'
'-y+1/2, x+1/2, -z+1/2'

loop_
_atom_site_label
_atom_site_type_symbol
_atom_site_fract_x
_atom_site_fract_y
_atom_site_fract_z
_atom_site_U_iso_or_equiv
_atom_site_adp_type
_atom_site_occupancy
_atom_site_symmetry_multiplicity
_atom_site_calc_flag
_atom_site_refinement_flags
_atom_site_disorder_assembly
_atom_site_disorder_group
Pt1 Pt 0.35622(3) 0.52495(3) 0.99914(5) 0.01335(14) Uani 1 1 d . . .
Ag1 Ag 0.35984(8) 0.39919(7) 0.89090(8) 0.0216(3) Uani 1 1 d . . .
C1 C 0.2699(10) 0.4725(9) 1.0606(10) 0.017(3) Uani 1 1 d U . .
C2 C 0.2719(10) 0.4663(9) 1.1464(11) 0.019(3) Uani 1 1 d . . .
Cl2 Cl 0.3369(3) 0.5242(3) 1.2030(3) 0.0223(11) Uani 1 1 d . . .
C3 C 0.2263(11) 0.4191(11) 1.1914(11) 0.024(4) Uani 1 1 d U . .
Cl3 Cl 0.2321(4) 0.4128(3) 1.2954(3) 0.0410(14) Uani 1 1 d . . .
C4 C 0.1753(12) 0.3677(12) 1.1515(14) 0.036(5) Uani 1 1 d . . .
Cl4 Cl 0.1192(4) 0.3027(4) 1.2044(4) 0.0535(17) Uani 1 1 d . . .
C5 C 0.1689(11) 0.3709(12) 1.0679(11) 0.026(4) Uani 1 1 d . . .
Cl5 Cl 0.1070(3) 0.3091(3) 1.0174(4) 0.0433(16) Uani 1 1 d . . .
C6 C 0.2191(11) 0.4220(11) 1.0256(10) 0.024(4) Uani 1 1 d . . .
Cl6 Cl 0.2058(3) 0.4238(3) 0.9193(3) 0.0293(10) Uani 1 1 d . . .
C7 C 0.2865(8) 0.5962(8) 0.9370(9) 0.007(3) Uani 1 1 d U . .
C8 C 0.2398(11) 0.6541(10) 0.9730(10) 0.022(3) Uani 1 1 d U . .
Cl8 Cl 0.2426(3) 0.6659(3) 1.0790(3) 0.0274(10) Uani 1 1 d . . .
C9 C 0.1881(9) 0.7011(12) 0.9316(11) 0.026(3) Uani 1 1 d U . .
Cl9 Cl 0.1277(3) 0.7655(3) 0.9816(3) 0.0437(14) Uani 1 1 d U . .
C10 C 0.1855(11) 0.6987(12) 0.8475(12) 0.030(4) Uani 1 1 d U . .
Cl10 Cl 0.1206(4) 0.7537(4) 0.7929(4) 0.0544(19) Uani 1 1 d . . .
C11 C 0.2333(12) 0.6458(12) 0.8067(13) 0.031(4) Uani 1 1 d . . .
Cl11 Cl 0.2322(4) 0.6419(4) 0.7016(3) 0.0455(15) Uani 1 1 d . . .
C12 C 0.2836(10) 0.5979(11) 0.8527(10) 0.022(4) Uani 1 1 d . . .
Cl12 Cl 0.3415(3) 0.5334(3) 0.7958(3) 0.0238(11) Uani 1 1 d . . .
O1 O 0.4350(7) 0.4542(6) 1.0612(7) 0.017(2) Uani 1 1 d . . .
O1W O 0.0770(15) 0.503(3) 0.7493(18) 0.053(9) Uani 0.50 1 d P . .
C13 C 0.5401(16) 0.569(2) 0.610(2) 0.078(10) Uani 1 1 d G A -1
H13 H 0.5676 0.6169 0.6158 0.093 Uiso 1 1 calc R A -1
C14 C 0.4594(16) 0.5681(11) 0.6161(17) 0.068(10) Uani 1 1 d G A -1
H14 H 0.4317 0.6150 0.6262 0.082 Uiso 1 1 calc R A -1
C15 C 0.4191(14) 0.4984(18) 0.6075(14) 0.068(9) Uani 1 1 d G A -1
H15 H 0.3640 0.4976 0.6117 0.082 Uiso 1 1 calc R A -1
C13A C 0.460(3) 0.4298(14) 0.593(5) 0.062 Uiso 0.00 1 d PG A -1
C14A C 0.540(3) 0.431(2) 0.587(8) 0.056 Uiso 0.00 1 d PG A -1
C15A C 0.5805(14) 0.501(3) 0.595(6) 0.053 Uiso 0.00 1 d PG A -1
C16 C 0.0242(18) 0.5279(15) 1.1335(14) 0.124(19) Uani 1 1 d G B -1
H16 H 0.0391 0.5519 1.1831 0.149 Uiso 1 1 calc R B -1
C17 C 0.0534(15) 0.5555(15) 1.0602(18) 0.079(10) Uani 1 1 d G B -1
H17 H 0.0882 0.5985 1.0597 0.094 Uiso 1 1 calc R B -1
C18 C 0.0316(16) 0.520(2) 0.9876(14) 0.13(3) Uani 1 1 d G B -1
H18 H 0.0516 0.5393 0.9375 0.156 Uiso 1 1 calc R B -1
C18A C -0.019(5) 0.458(4) 0.988(2) 0.084 Uiso 0.00 1 d PG B -1
C17A C -0.049(6) 0.430(5) 1.062(3) 0.065 Uiso 0.00 1 d PG B -1
C16A C -0.027(5) 0.465(4) 1.134(2) 0.095 Uiso 0.00 1 d PG B -1

loop_
_atom_site_aniso_label
_atom_site_aniso_U_11
_atom_site_aniso_U_22
_atom_site_aniso_U_33
_atom_site_aniso_U_23
_atom_site_aniso_U_13
_atom_site_aniso_U_12
Pt1 0.0142(3) 0.0154(3) 0.0105(2) 0.0006(4) -0.0015(4) 0.0001(2)
Ag1 0.0248(7) 0.0232(7) 0.0168(5) -0.0028(5) -0.0063(6) 0.0029(5)
C1 0.017(3) 0.017(3) 0.017(3) 0.0000(10) 0.0000(10) 0.0002(10)
C2 0.017(8) 0.009(7) 0.031(9) 0.000(7) 0.002(7) 0.005(6)
Cl2 0.027(2) 0.024(2) 0.016(2) 0.000(2) -0.0013(19) 0.001(2)
C3 0.024(4) 0.024(4) 0.024(4) 0.0003(10) 0.0005(10) 0.0001(10)
Cl3 0.051(3) 0.050(3) 0.022(2) 0.014(2) 0.011(2) -0.002(3)
C4 0.025(10) 0.032(11) 0.051(13) 0.019(10) 0.013(10) -0.002(8)
Cl4 0.048(4) 0.060(4) 0.053(4) 0.017(3) 0.015(3) -0.023(3)
C5 0.023(9) 0.033(10) 0.022(9) -0.002(8) 0.002(8) 0.006(8)
Cl5 0.029(2) 0.038(3) 0.062(5) -0.005(3) -0.001(3) -0.019(2)
C6 0.033(10) 0.026(9) 0.014(8) -0.002(7) 0.010(7) -0.002(8)
Cl6 0.024(2) 0.035(3) 0.028(2) -0.007(2) -0.0034(19) -0.008(2)
C7 0.007(3) 0.007(3) 0.007(3) -0.0005(10) -0.0001(10) 0.0002(10)
C8 0.038(9) 0.011(7) 0.016(6) -0.003(6) 0.007(6) 0.006(5)
Cl8 0.029(2) 0.031(2) 0.022(2) -0.0065(18) 0.0016(18) 0.0138(19)
C9 0.004(7) 0.043(10) 0.030(5) -0.001(6) 0.001(6) 0.001(5)
Cl9 0.044(3) 0.048(3) 0.040(3) 0.000(2) -0.003(2) 0.028(2)
C10 0.026(9) 0.034(11) 0.030(5) 0.010(7) 0.002(7) 0.005(8)
Cl10 0.051(4) 0.071(5) 0.041(3) 0.013(3) -0.008(3) 0.041(3)
C11 0.031(11) 0.027(10) 0.035(11) -0.001(9) -0.008(9) -0.005(9)
Cl11 0.054(4) 0.065(4) 0.018(2) 0.009(3) -0.011(2) 0.017(3)
C12 0.023(9) 0.028(9) 0.014(8) -0.002(7) -0.002(7) 0.020(7)
Cl12 0.029(3) 0.029(3) 0.0136(19) -0.004(2) -0.0034(19) -0.002(2)
O1 0.019(6) 0.011(5) 0.021(5) -0.005(5) 0.006(5) -0.008(4)
O1W 0.012(12) 0.12(3) 0.025(13) -0.001(18) -0.005(12) -0.001(17)
C13 0.08(2) 0.11(3) 0.043(16) -0.02(2) -0.01(2) -0.03(2)
C14 0.09(3) 0.062(18) 0.053(17) -0.010(16) 0.026(19) -0.043(17)
C15 0.08(2) 0.12(3) 0.009(9) 0.018(18) 0.002(13) 0.01(2)
C16 0.07(2) 0.029(15) 0.28(6) -0.05(2) -0.06(3) 0.012(13)
C17 0.044(16) 0.06(2) 0.13(3) 0.02(2) 0.01(2) -0.028(14)
C18 0.12(3) 0.22(6) 0.052(19) 0.08(3) 0.048(19) 0.12(4)

loop_
_atom_type_symbol
_atom_type_description
_atom_type_scat_dispersion_real
_atom_type_scat_dispersion_imag
_atom_type_scat_source
C C 0.0033 0.0016 'International Tables Vol C Tables 4.2.6.8 and 6.1.1.4'
O O 0.0106 0.0060 'International Tables Vol C Tables 4.2.6.8 and 6.1.1.4'
Cl Cl 0.1484 0.1585 'International Tables Vol C Tables 4.2.6.8 and 6.1.1.4'
Ag Ag -0.8971 1.1015 'International Tables Vol C Tables 4.2.6.8 and 6.1.1.4'
Pt Pt -1.7033 8.3905 'International Tables Vol C Tables 4.2.6.8 and 6.1.1.4'
H H 0.0000 0.0000 'International Tables Vol C Tables 4.2.6.8 and 6.1.1.4'

loop_
_geom_angle_atom_site_label_1
_geom_angle_atom_site_label_2
_geom_angle_atom_site_label_3
_geom_angle
_geom_angle_site_symmetry_1
_geom_angle_site_symmetry_3
C7 Pt1 C1 95.1(6) . .
C7 Pt1 O1 92.2(5) . 3_567
C1 Pt1 O1 172.0(6) . 3_567
C7 Pt1 O1 176.5(5) . .
C1 Pt1 O1 88.4(5) . .
O1 Pt1 O1 84.3(6) 3_567 .
C7 Pt1 Ag1 93.2(4) . 3_567
C1 Pt1 Ag1 100.8(5) . 3_567
O1 Pt1 Ag1 81.9(3) 3_567 3_567
O1 Pt1 Ag1 85.6(3) . 3_567
C7 Pt1 Ag1 99.2(4) . .
C1 Pt1 Ag1 89.5(5) . .
O1 Pt1 Ag1 86.2(3) 3_567 .
O1 Pt1 Ag1 81.2(3) . .
Ag1 Pt1 Ag1 163.08(5) 3_567 .
Cl6 Ag1 Cl2 149.90(15) . 4_657
Cl6 Ag1 Cl8 87.95(15) . 4_657
Cl2 Ag1 Cl8 80.67(15) 4_657 4_657
Cl6 Ag1 Pt1 128.45(12) . 4_657
Cl2 Ag1 Pt1 75.26(11) 4_657 4_657
Cl8 Ag1 Pt1 74.92(10) 4_657 4_657
Cl6 Ag1 Pt1 75.49(10) . .
Cl2 Ag1 Pt1 132.56(12) 4_657 .
Cl8 Ag1 Pt1 129.18(11) 4_657 .
Pt1 Ag1 Pt1 78.87(4) 4_657 .
Cl6 Ag1 Cl12 81.88(16) . .
Cl2 Ag1 Cl12 95.07(12) 4_657 .
Cl8 Ag1 Cl12 151.63(15) 4_657 .
Pt1 Ag1 Cl12 131.40(12) 4_657 .
Pt1 Ag1 Cl12 73.62(10) . .
C6 C1 C2 112.9(16) . .
C6 C1 Pt1 123.2(13) . .
C2 C1 Pt1 121.2(13) . .
C3 C2 C1 125.3(17) . .
C3 C2 Cl2 114.7(14) . .
C1 C2 Cl2 120.0(14) . .
C2 Cl2 Ag1 111.1(6) . 3_567
C2 C3 C4 118.9(17) . .
C2 C3 Cl3 123.4(15) . .
C4 C3 Cl3 117.5(14) . .
C5 C4 C3 119.3(19) . .
C5 C4 Cl4 119.2(18) . .
C3 C4 Cl4 121.5(16) . .
C4 C5 C6 117.8(19) . .
C4 C5 Cl5 120.3(17) . .
C6 C5 Cl5 121.6(14) . .
C1 C6 C5 125.4(16) . .
C1 C6 Cl6 119.5(14) . .
C5 C6 Cl6 114.8(14) . .
C6 Cl6 Ag1 92.4(7) . .
C12 C7 C8 112.7(14) . .
C12 C7 Pt1 123.1(12) . .
C8 C7 Pt1 124.0(11) . .
C9 C8 C7 124.9(15) . .
C9 C8 Cl8 116.1(13) . .
C7 C8 Cl8 118.9(13) . .
C8 Cl8 Ag1 100.7(7) . 3_567
C8 C9 C10 119.8(18) . .
C8 C9 Cl9 121.8(14) . .
C10 C9 Cl9 118.4(16) . .
C9 C10 C11 118.7(18) . .
C9 C10 Cl10 121.9(16) . .
C11 C10 Cl10 119.2(15) . .
C10 C11 C12 118.7(17) . .
C10 C11 Cl11 119.9(15) . .
C12 C11 Cl11 121.3(15) . .
C7 C12 C11 124.7(16) . .
C7 C12 Cl12 119.9(13) . .
C11 C12 Cl12 115.3(13) . .
C12 Cl12 Ag1 106.5(6) . .
Pt1 O1 Pt1 117.0(5) 4_657 .
C14 C13 C15A 120.0 . .
C14 C13 H13 120.0 . .
C15A C13 H13 120.0 . .
C13 C14 C15 120.0 . .
C13 C14 H14 120.0 . .
C15 C14 H14 120.0 . .
C13A C15 C14 120.0 . .
C13A C15 H15 120.0 . .
C14 C15 H15 120.0 . .
C15 C13A C14A 120.0 . .
C15A C14A C13A 120.0 . .
C14A C15A C13 120.0 . .
C17 C16 C16A 120.0 . .
C17 C16 H16 120.0 . .
C16A C16 H16 120.0 . .
C18 C17 C16 120.0 . .
C18 C17 H17 120.0 . .
C16 C17 H17 120.0 . .
C18A C18 C17 120.0 . .
C18A C18 H18 120.0 . .
C17 C18 H18 120.0 . .
C18 C18A C17A 120.0 . .
C16A C17A C18A 120.0 . .
C17A C16A C16 120.0 . .

loop_
_geom_bond_atom_site_label_1
_geom_bond_atom_site_label_2
_geom_bond_distance
_geom_bond_site_symmetry_2
Pt1 C7 1.994(14) .
Pt1 C1 2.008(17) .
Pt1 O1 2.072(11) 3_567
Pt1 O1 2.085(12) .
Pt1 Ag1 2.7811(15) 3_567
Pt1 Ag1 2.8004(15) .
Ag1 Cl6 2.721(5) .
Ag1 Cl2 2.739(5) 4_657
Ag1 Cl8 2.770(5) 4_657
Ag1 Pt1 2.7810(15) 4_657
Ag1 Cl12 2.804(6) .
C1 C6 1.36(2) .
C1 C2 1.42(2) .
C2 C3 1.35(2) .
C2 Cl2 1.761(18) .
Cl2 Ag1 2.740(5) 3_567
C3 C4 1.41(3) .
C3 Cl3 1.719(19) .
C4 C5 1.38(3) .
C4 Cl4 1.713(19) .
C5 C6 1.41(3) .
C5 Cl5 1.72(2) .
C6 Cl6 1.764(19) .
C7 C12 1.388(19) .
C7 C8 1.41(2) .
C8 C9 1.38(2) .
C8 Cl8 1.756(18) .
Cl8 Ag1 2.770(5) 3_567
C9 C10 1.38(2) .
C9 Cl9 1.726(19) .
C10 C11 1.40(3) .
C10 Cl10 1.715(19) .
C11 C12 1.41(2) .
C11 Cl11 1.73(2) .
C12 Cl12 1.758(16) .
O1 Pt1 2.072(11) 4_657
C13 C14 1.3900 .
C13 C15A 1.3900 .
C13 H13 0.9500 .
C14 C15 1.3900 .
C14 H14 0.9500 .
C15 C13A 1.3900 .
C15 H15 0.9500 .
C13A C14A 1.3900 .
C14A C15A 1.3900 .
C16 C17 1.3900 .
C16 C16A 1.3900 .
C16 H16 0.9500 .
C17 C18 1.3900 .
C17 H17 0.9500 .
C18 C18A 1.3900 .
C18 H18 0.9500 .
C18A C17A 1.3900 .
C17A C16A 1.3900 .
